data_7128525
loop_
_publ_author_name
'Hu, Weican'
'Zhang, Feiyang'
'Chen, Chen'
'Qi, Tianhang'
'Shen, Yanlong'
'Qian, Guoying'
'Rong, Zhouting'

_publ_section_title
;
 Metal-free C8-H functionalization of quinoline <i>N</i>-oxides with
 ynamides.
;
_journal_issue 57
_journal_name_full 'Chemical communications (Cambridge, England)'
_journal_page_first 6995
_journal_page_last 6998
_journal_paper_doi 10.1039/d1cc02138a
_journal_volume 57
_journal_year 2021
_chemical_formula_moiety 'C19 H18 N2 O3 S'
_chemical_formula_sum 'C19 H18 N2 O3 S'
_chemical_formula_weight 354.432
_space_group_crystal_system monoclinic
_space_group_IT_number 15
_space_group_name_Hall '-I 2ya'
_space_group_name_H-M_alt 'I 1 2/a 1'
_symmetry_Int_Tables_number 15
_atom_sites_solution_primary dual
_audit_block_doi 10.5517/ccdc.csd.cc27686y
_audit_creation_date 2020-06-11
_audit_creation_method
;
Olex2 1.3
(compiled 2020.02.04 svn.rd84adfe8 for OlexSys, GUI svn.r6032)
;
_audit_update_record
;
2021-02-07 deposited with the CCDC.	2021-06-22 downloaded from the CCDC.
;
_cell_angle_alpha 90
_cell_angle_beta 92.951(11)
_cell_angle_gamma 90
_cell_formula_units_Z 8
_cell_length_a 27.124(3)
_cell_length_b 7.6958(15)
_cell_length_c 16.5624(16)
_cell_measurement_reflns_used 1843
_cell_measurement_temperature 293
_cell_measurement_theta_max 26.5020
_cell_measurement_theta_min 2.5010
_cell_volume 3452.7(8)
_computing_cell_refinement 'CrysAlisPro 1.171.38.41 (Rigaku OD, 2015)'
_computing_data_collection 'CrysAlisPro 1.171.38.41 (Rigaku OD, 2015)'
_computing_data_reduction 'CrysAlisPro 1.171.38.41 (Rigaku OD, 2015)'
_computing_molecular_graphics 'Olex2 1.3 (Dolomanov et al., 2009)'
_computing_publication_material 'Olex2 1.3 (Dolomanov et al., 2009)'
_computing_structure_refinement 'olex2.refine 1.3 (Bourhis et al., 2015)'
_computing_structure_solution 'SHELXT 2014/5 (Sheldrick, 2014)'
_diffrn_ambient_temperature 293
_diffrn_detector 'CCD plate'
_diffrn_detector_area_resol_mean 8.0606
_diffrn_detector_type Eos
_diffrn_measured_fraction_theta_full 0.9613
_diffrn_measured_fraction_theta_max 0.9613
_diffrn_measurement_details
;
List of Runs (angles in degrees, time in seconds):

  # Type    Start    End  Width  t~exp~   \w     \q     \k     \f   Frames
#--------------------------------------------------------------------------
  1  \w    -45.00  32.00   1.00   10.00    --   15.65 -57.00   0.00   77
  2  \w    -16.00  10.00   1.00   10.00    --  -16.43 -99.00 -60.00   26
  3  \w    -84.00   6.00   1.00   10.00    --  -16.43 -77.00-120.00   90
  4  \w     18.00  46.00   1.00   10.00    --  -16.43  57.00 -90.00   28
  5  \w     43.00  83.00   1.00   10.00    --   15.65 178.00-180.00   40
;
_diffrn_measurement_device 'four-circle diffractometer'
_diffrn_measurement_device_type 'Xcalibur, Eos, Gemini'
_diffrn_measurement_method '\w scans'
_diffrn_orient_matrix_type 'CrysAlisPro convention (1999,Acta A55,543-557)'
_diffrn_orient_matrix_UB_11 0.0234852000
_diffrn_orient_matrix_UB_12 -0.0070242000
_diffrn_orient_matrix_UB_13 0.0206841000
_diffrn_orient_matrix_UB_21 0.0042320000
_diffrn_orient_matrix_UB_22 0.0898215000
_diffrn_orient_matrix_UB_23 -0.0066104000
_diffrn_orient_matrix_UB_31 -0.0107849000
_diffrn_orient_matrix_UB_32 0.0196533000
_diffrn_orient_matrix_UB_33 0.0369769000
_diffrn_radiation_monochromator graphite
_diffrn_radiation_probe x-ray
_diffrn_radiation_type MoK\a
_diffrn_radiation_wavelength 0.71073
_diffrn_reflns_av_R_equivalents 0.0761
_diffrn_reflns_av_unetI/netI 0.0958
_diffrn_reflns_Laue_measured_fraction_full 0.9613
_diffrn_reflns_Laue_measured_fraction_max 0.9613
_diffrn_reflns_limit_h_max 36
_diffrn_reflns_limit_h_min -22
_diffrn_reflns_limit_k_max 9
_diffrn_reflns_limit_k_min -10
_diffrn_reflns_limit_l_max 22
_diffrn_reflns_limit_l_min -21
_diffrn_reflns_number 9517
_diffrn_reflns_point_group_measured_fraction_full 0.9613
_diffrn_reflns_point_group_measured_fraction_max 0.9613
_diffrn_reflns_theta_full 24.9977
_diffrn_reflns_theta_max 25.00
_diffrn_reflns_theta_min 2.46
_diffrn_source 'fine-focus sealed X-ray tube'
_diffrn_source_type 'Enhance (Mo) X-ray Source'
_exptl_absorpt_coefficient_mu 0.208
_exptl_absorpt_correction_T_max 1.00000
_exptl_absorpt_correction_T_min 0.43549
_exptl_absorpt_correction_type multi-scan
_exptl_absorpt_process_details
;
CrysAlisPro 1.171.38.41 (Rigaku Oxford Diffraction, 2015)
Empirical absorption correction using spherical harmonics,
 implemented in SCALE3 ABSPACK scaling algorithm.
;
_exptl_crystal_colour 'clear light colourless'
_exptl_crystal_colour_lustre clear
_exptl_crystal_colour_modifier light
_exptl_crystal_colour_primary colourless
_exptl_crystal_density_diffrn 1.364
_exptl_crystal_description block
_exptl_crystal_F_000 1489.673
_exptl_crystal_size_max 0.23
_exptl_crystal_size_mid 0.21
_exptl_crystal_size_min 0.11
_refine_diff_density_max 1.5479
_refine_diff_density_min -0.5320
_refine_diff_density_rms 0.1382
_refine_ls_d_res_high 0.8409
_refine_ls_d_res_low 8.2702
_refine_ls_goodness_of_fit_ref 1.0482
_refine_ls_hydrogen_treatment constr
_refine_ls_matrix_type full
_refine_ls_number_constraints 31
_refine_ls_number_parameters 228
_refine_ls_number_reflns 2910
_refine_ls_number_restraints 0
_refine_ls_restrained_S_all 1.0482
_refine_ls_R_factor_all 0.1497
_refine_ls_R_factor_gt 0.1076
_refine_ls_shift/su_max 0.0006
_refine_ls_shift/su_mean 0.0000
_refine_ls_structure_factor_coef Fsqd
_refine_ls_weighting_details 'w=1/[\s^2^(Fo^2^)+(0.1784P)^2^] where P=(Fo^2^+2Fc^2^)/3'
_refine_ls_weighting_scheme calc
_refine_ls_wR_factor_gt 0.2587
_refine_ls_wR_factor_ref 0.2998
_reflns_Friedel_coverage 0.0
_reflns_limit_h_max 32
_reflns_limit_h_min 0
_reflns_limit_k_max 9
_reflns_limit_k_min 0
_reflns_limit_l_max 19
_reflns_limit_l_min -19
_reflns_number_gt 1825
_reflns_number_total 2910
_reflns_threshold_expression I>=2u(I)
_cod_data_source_file d1cc02138a2.cif
_cod_data_source_block exp_7989
_cod_depositor_comments 'Adding full bibliography for 7128525.cif.'
_cod_original_cell_volume 3452.7(9)
_cod_original_sg_symbol_Hall '-C 2yc (x+z,y,-x)'
_cod_database_code 7128525
_reflns_odcompleteness_completeness 99.83
_reflns_odcompleteness_iscentric 1
_reflns_odcompleteness_theta 26.32
_olex2_refinement_description
;
1. Fixed Uiso
 At 1.2 times of:
  All C(H) groups, All C(H,H) groups
 At 1.5 times of:
  All C(H,H,H) groups
2.a Secondary CH2 refined with riding coordinates:
 C10(H10a,H10b)
2.b Aromatic/amide H refined with riding coordinates:
 C5(H5), C6(H6), C2(H2), C18(H18), C14(H14), C3(H3), C16(H16), C12(H12),
 C17(H17), C13(H13)
2.c Idealised Me refined as rotating group:
 C8(H8a,H8b,H8c), C7(H7a,H7b,H7c)
;
_olex2_submission_special_instructions 'No special instructions were received'
_oxdiff_exptl_absorpt_empirical_details
;
Empirical correction (ABSPACK) includes:
- Absorption correction using spherical harmonics
- Frame scaling
;
_oxdiff_exptl_absorpt_empirical_full_max 2.053
_oxdiff_exptl_absorpt_empirical_full_min 0.533

loop_
_space_group_symop_id
_space_group_symop_operation_xyz
1 x,y,z
2 -x+1/2,y,-z
3 -x,-y,-z
4 x-1/2,-y,z
5 x+1/2,y+1/2,z+1/2
6 -x+1,y+1/2,-z+1/2
7 -x+1/2,-y+1/2,-z+1/2
8 x,-y+1/2,z+1/2

loop_
_atom_site_label
_atom_site_type_symbol
_atom_site_fract_x
_atom_site_fract_y
_atom_site_fract_z
_atom_site_U_iso_or_equiv
_atom_site_adp_type
_atom_site_occupancy
_atom_site_refinement_flags_posn
S1 S 0.59476(5) 0.80467(18) 0.53483(7) 0.0576(6) Uani 1.000000 .
O2 O 0.63359(16) 0.9234(5) 0.5569(2) 0.0755(12) Uani 1.000000 .
O1 O 0.56624(17) 0.8294(6) 0.4614(2) 0.0782(13) Uani 1.000000 .
N1 N 0.61901(15) 0.6046(6) 0.5312(2) 0.0575(12) Uani 1.000000 .
N2 N 0.67592(15) 0.5610(6) 0.7622(3) 0.0584(12) Uani 1.000000 .
O3 O 0.67034(17) 0.3895(6) 0.5651(3) 0.0889(14) Uani 1.000000 .
C4 C 0.4886(2) 0.7808(7) 0.7395(3) 0.0570(14) Uani 1.000000 .
C1 C 0.55337(18) 0.7907(6) 0.6139(3) 0.0446(12) Uani 1.000000 .
C5 C 0.5391(2) 0.7637(8) 0.7544(3) 0.0628(15) Uani 1.000000 .
H5 H 0.5515(2) 0.7454(8) 0.8071(3) 0.0754(18) Uiso 1.000000 R
C9 C 0.6630(2) 0.5446(7) 0.5689(3) 0.0546(14) Uani 1.000000 .
C19 C 0.72274(19) 0.5288(7) 0.7418(3) 0.0549(14) Uani 1.000000 .
C15 C 0.75848(19) 0.4499(7) 0.7969(3) 0.0536(14) Uani 1.000000 .
C6 C 0.5715(2) 0.7731(8) 0.6926(3) 0.0603(15) Uani 1.000000 .
H6 H 0.6054(2) 0.7675(8) 0.7043(3) 0.0723(18) Uiso 1.000000 R
C10 C 0.7003(2) 0.6702(8) 0.6075(3) 0.0616(15) Uani 1.000000 .
H10a H 0.7177(2) 0.7280(8) 0.5655(3) 0.0739(18) Uiso 1.000000 R
H10b H 0.6830(2) 0.7582(8) 0.6371(3) 0.0739(18) Uiso 1.000000 R
C2 C 0.5043(2) 0.8076(8) 0.5970(3) 0.0665(17) Uani 1.000000 .
H2 H 0.4921(2) 0.8208(8) 0.5439(3) 0.080(2) Uiso 1.000000 R
C11 C 0.73717(18) 0.5790(8) 0.6646(3) 0.0568(14) Uani 1.000000 .
C18 C 0.6638(2) 0.5185(8) 0.8349(4) 0.0656(16) Uani 1.000000 .
H18 H 0.6315(2) 0.5395(8) 0.8485(4) 0.0787(19) Uiso 1.000000 R
C14 C 0.80648(19) 0.4217(9) 0.7728(4) 0.0661(17) Uani 1.000000 .
H14 H 0.82993(19) 0.3705(9) 0.8082(4) 0.079(2) Uiso 1.000000 R
C3 C 0.4720(2) 0.8050(8) 0.6605(4) 0.0686(16) Uani 1.000000 .
H3 H 0.4384(2) 0.8202(8) 0.6487(4) 0.0823(19) Uiso 1.000000 R
C16 C 0.7430(2) 0.4075(8) 0.8748(3) 0.0670(16) Uani 1.000000 .
H16 H 0.7648(2) 0.3554(8) 0.9127(3) 0.080(2) Uiso 1.000000 R
C8 C 0.5862(2) 0.4737(9) 0.4924(4) 0.0765(18) Uani 1.000000 .
H8a H 0.5585(9) 0.454(5) 0.5251(15) 0.115(3) Uiso 1.000000 GR
H8b H 0.5747(14) 0.514(3) 0.4400(12) 0.115(3) Uiso 1.000000 GR
H8c H 0.6040(6) 0.367(2) 0.487(3) 0.115(3) Uiso 1.000000 GR
C12 C 0.7842(2) 0.5484(9) 0.6434(3) 0.0724(18) Uani 1.000000 .
H12 H 0.7935(2) 0.5805(9) 0.5922(3) 0.087(2) Uiso 1.000000 R
C17 C 0.6958(2) 0.4440(9) 0.8935(4) 0.0719(17) Uani 1.000000 .
H17 H 0.6851(2) 0.4194(9) 0.9447(4) 0.086(2) Uiso 1.000000 R
C13 C 0.8188(2) 0.4698(10) 0.6969(4) 0.079(2) Uani 1.000000 .
H13 H 0.8506(2) 0.4499(10) 0.6808(4) 0.095(2) Uiso 1.000000 R
C7 C 0.4533(2) 0.7784(10) 0.8066(4) 0.087(2) Uani 1.000000 .
H7a H 0.4502(15) 0.6618(15) 0.826(2) 0.131(3) Uiso 1.000000 GR
H7b H 0.4657(10) 0.852(5) 0.8499(14) 0.131(3) Uiso 1.000000 GR
H7c H 0.4216(6) 0.820(7) 0.7866(9) 0.131(3) Uiso 1.000000 GR

loop_
_atom_site_aniso_label
_atom_site_aniso_U_11
_atom_site_aniso_U_22
_atom_site_aniso_U_33
_atom_site_aniso_U_12
_atom_site_aniso_U_13
_atom_site_aniso_U_23
S1 0.0687(10) 0.0726(10) 0.0311(7) -0.0027(7) -0.0004(6) 0.0072(6)
O2 0.092(3) 0.067(3) 0.067(3) -0.027(2) 0.004(2) 0.010(2)
O1 0.091(3) 0.100(3) 0.043(2) 0.003(2) -0.003(2) 0.017(2)
N1 0.051(2) 0.081(3) 0.041(2) -0.002(2) -0.0008(19) -0.019(2)
N2 0.042(2) 0.069(3) 0.064(3) 0.003(2) 0.008(2) -0.011(2)
O3 0.091(3) 0.074(3) 0.099(4) 0.006(3) -0.027(3) -0.024(2)
C4 0.066(4) 0.047(3) 0.058(3) 0.006(3) 0.013(3) 0.001(2)
C1 0.048(3) 0.050(3) 0.035(2) 0.003(2) -0.006(2) -0.003(2)
C5 0.075(4) 0.075(4) 0.038(3) 0.013(3) 0.000(3) 0.001(3)
C9 0.064(3) 0.060(3) 0.039(3) -0.003(3) 0.002(2) -0.013(2)
C19 0.050(3) 0.071(4) 0.044(3) -0.001(3) 0.000(2) -0.019(3)
C15 0.048(3) 0.059(3) 0.052(3) 0.002(2) -0.011(2) -0.019(3)
C6 0.051(3) 0.090(4) 0.039(3) 0.006(3) 0.000(2) 0.006(3)
C10 0.055(3) 0.087(4) 0.041(3) -0.012(3) -0.003(2) -0.004(3)
C2 0.070(4) 0.086(4) 0.042(3) 0.017(3) -0.008(3) -0.009(3)
C11 0.048(3) 0.074(4) 0.049(3) -0.007(3) 0.003(2) -0.021(3)
C18 0.053(3) 0.084(4) 0.061(4) -0.006(3) 0.013(3) -0.013(3)
C14 0.048(3) 0.089(4) 0.060(4) 0.016(3) -0.008(3) -0.027(3)
C3 0.044(3) 0.088(4) 0.074(4) 0.007(3) -0.003(3) -0.000(3)
C16 0.070(4) 0.081(4) 0.050(3) 0.019(3) -0.006(3) -0.018(3)
C8 0.084(4) 0.076(4) 0.069(4) -0.010(3) -0.010(3) -0.023(3)
C12 0.060(4) 0.111(5) 0.046(3) -0.009(3) 0.012(3) -0.020(3)
C17 0.074(4) 0.084(4) 0.059(4) -0.001(3) 0.014(3) -0.018(3)
C13 0.041(3) 0.112(5) 0.084(5) 0.008(3) 0.001(3) -0.036(4)
C7 0.082(4) 0.102(5) 0.080(5) 0.010(4) 0.029(4) 0.001(4)

loop_
_atom_type_symbol
_atom_type_scat_dispersion_real
_atom_type_scat_dispersion_imag
_atom_type_scat_Cromer_Mann_a1
_atom_type_scat_Cromer_Mann_a2
_atom_type_scat_Cromer_Mann_a3
_atom_type_scat_Cromer_Mann_a4
_atom_type_scat_Cromer_Mann_b1
_atom_type_scat_Cromer_Mann_b2
_atom_type_scat_Cromer_Mann_b3
_atom_type_scat_Cromer_Mann_b4
_atom_type_scat_Cromer_Mann_c
_atom_type_scat_source
_atom_type_scat_dispersion_source
H 0.00000 0.00000 0.49300 0.32291 0.14019 0.04081 10.51090 26.12570 3.14236 57.79970 0.0030380000826 'International Tables Volume C Table 6.1.1.4 (pp. 500-502)' 'Henke, Gullikson and Davis, At. Data and Nucl. Data Tables, 1993, 54, 2'
C 0.00347 0.00161 2.31000 1.02000 1.58860 0.86500 20.84390 10.20750 0.56870 51.65120 0.215599998832 'International Tables Volume C Table 6.1.1.4 (pp. 500-502)' 'Henke, Gullikson and Davis, At. Data and Nucl. Data Tables, 1993, 54, 2'
S 0.12424 0.12443 6.90530 5.20340 1.43790 1.58630 1.46790 22.21510 0.25360 56.17200 0.866900026798 'International Tables Volume C Table 6.1.1.4 (pp. 500-502)' 'Henke, Gullikson and Davis, At. Data and Nucl. Data Tables, 1993, 54, 2'
O 0.01158 0.00611 3.04850 2.28680 1.54630 0.86700 13.27710 5.70110 0.32390 32.90890 0.250800013542 'International Tables Volume C Table 6.1.1.4 (pp. 500-502)' 'Henke, Gullikson and Davis, At. Data and Nucl. Data Tables, 1993, 54, 2'
N 0.00653 0.00323 12.21260 3.13220 2.01250 1.16630 0.00570 9.89330 28.99750 0.58260 -11.5290002823 'International Tables Volume C Table 6.1.1.4 (pp. 500-502)' 'Henke, Gullikson and Davis, At. Data and Nucl. Data Tables, 1993, 54, 2'

loop_
_geom_angle_atom_site_label_1
_geom_angle_atom_site_label_2
_geom_angle_atom_site_label_3
_geom_angle
_geom_angle_site_symmetry_1
_geom_angle_site_symmetry_3
_geom_angle_publ_flag
O1 S1 O2 119.7(3) . . ?
N1 S1 O2 108.1(2) . . ?
N1 S1 O1 106.8(2) . . ?
C1 S1 O2 109.7(2) . . ?
C1 S1 O1 107.7(3) . . ?
C1 S1 N1 103.6(2) . . ?
C9 N1 S1 128.0(4) . . ?
C8 N1 S1 114.6(4) . . ?
C8 N1 C9 116.9(5) . . ?
C18 N2 C19 117.9(5) . . ?
C3 C4 C5 117.0(5) . . ?
C7 C4 C5 121.9(5) . . ?
C7 C4 C3 121.1(6) . . ?
C6 C1 S1 119.8(4) . . ?
C2 C1 S1 119.7(4) . . ?
C2 C1 C6 120.3(5) . . ?
H5 C5 C4 119.2(3) . . ?
C6 C5 C4 121.6(5) . . ?
C6 C5 H5 119.2(3) . . ?
O3 C9 N1 116.3(5) . . ?
C10 C9 N1 120.9(5) . . ?
C10 C9 O3 122.7(5) . . ?
C15 C19 N2 122.1(5) . . ?
C11 C19 N2 118.9(5) . . ?
C11 C19 C15 118.9(5) . . ?
C14 C15 C19 119.6(5) . . ?
C16 C15 C19 117.1(5) . . ?
C16 C15 C14 123.2(5) . . ?
C5 C6 C1 119.7(5) . . ?
H6 C6 C1 120.1(3) . . ?
H6 C6 C5 120.1(3) . . ?
H10a C10 C9 109.2(3) . . ?
H10b C10 C9 109.2(3) . . ?
H10b C10 H10a 107.9 . . ?
C11 C10 C9 111.9(5) . . ?
C11 C10 H10a 109.2(3) . . ?
C11 C10 H10b 109.2(3) . . ?
H2 C2 C1 120.4(3) . . ?
C3 C2 C1 119.3(5) . . ?
C3 C2 H2 120.4(3) . . ?
C10 C11 C19 119.2(4) . . ?
C12 C11 C19 119.6(5) . . ?
C12 C11 C10 121.2(5) . . ?
H18 C18 N2 117.7(3) . . ?
C17 C18 N2 124.7(5) . . ?
C17 C18 H18 117.7(3) . . ?
H14 C14 C15 120.2(4) . . ?
C13 C14 C15 119.6(6) . . ?
C13 C14 H14 120.2(3) . . ?
C2 C3 C4 122.0(5) . . ?
H3 C3 C4 119.0(3) . . ?
H3 C3 C2 119.0(3) . . ?
H16 C16 C15 120.5(3) . . ?
C17 C16 C15 119.1(6) . . ?
C17 C16 H16 120.5(4) . . ?
H8a C8 N1 109.5 . . ?
H8b C8 N1 109.5 . . ?
H8b C8 H8a 109.5 . . ?
H8c C8 N1 109.5 . . ?
H8c C8 H8a 109.5 . . ?
H8c C8 H8b 109.5 . . ?
H12 C12 C11 119.3(4) . . ?
C13 C12 C11 121.3(6) . . ?
C13 C12 H12 119.3(3) . . ?
C16 C17 C18 119.1(6) . . ?
H17 C17 C18 120.5(3) . . ?
H17 C17 C16 120.5(4) . . ?
C12 C13 C14 120.9(5) . . ?
H13 C13 C14 119.6(3) . . ?
H13 C13 C12 119.6(3) . . ?
H7a C7 C4 109.5 . . ?
H7b C7 C4 109.5 . . ?
H7b C7 H7a 109.5 . . ?
H7c C7 C4 109.5 . . ?
H7c C7 H7a 109.5 . . ?
H7c C7 H7b 109.5 . . ?

loop_
_geom_bond_atom_site_label_1
_geom_bond_atom_site_label_2
_geom_bond_distance
_geom_bond_site_symmetry_2
_geom_bond_publ_flag
S1 O2 1.427(4) . ?
S1 O1 1.420(4) . ?
S1 N1 1.677(5) . ?
S1 C1 1.771(5) . ?
N1 C9 1.396(7) . ?
N1 C8 1.469(7) . ?
N2 C19 1.354(6) . ?
N2 C18 1.306(7) . ?
O3 C9 1.212(7) . ?
C4 C5 1.385(8) . ?
C4 C3 1.375(8) . ?
C4 C7 1.503(8) . ?
C1 C6 1.376(7) . ?
C1 C2 1.353(8) . ?
C5 H5 0.9300 . ?
C5 C6 1.385(7) . ?
C9 C10 1.517(7) . ?
C19 C15 1.431(8) . ?
C19 C11 1.411(7) . ?
C15 C14 1.398(7) . ?
C15 C16 1.416(8) . ?
C6 H6 0.9300 . ?
C10 H10a 0.9700 . ?
C10 H10b 0.9700 . ?
C10 C11 1.513(7) . ?
C2 H2 0.9300 . ?
C2 C3 1.402(8) . ?
C11 C12 1.360(7) . ?
C18 H18 0.9300 . ?
C18 C17 1.391(9) . ?
C14 H14 0.9300 . ?
C14 C13 1.368(9) . ?
C3 H3 0.9300 . ?
C16 H16 0.9300 . ?
C16 C17 1.362(8) . ?
C8 H8a 0.9600 . ?
C8 H8b 0.9600 . ?
C8 H8c 0.9600 . ?
C12 H12 0.9300 . ?
C12 C13 1.395(9) . ?
C17 H17 0.9300 . ?
C13 H13 0.9300 . ?
C7 H7a 0.9600 . ?
C7 H7b 0.9600 . ?
C7 H7c 0.9600 . ?

loop_
_geom_torsion_atom_site_label_1
_geom_torsion_atom_site_label_2
_geom_torsion_atom_site_label_3
_geom_torsion_atom_site_label_4
_geom_torsion
_geom_torsion_site_symmetry_1
_geom_torsion_site_symmetry_2
_geom_torsion_site_symmetry_3
_geom_torsion_site_symmetry_4
_geom_torsion_publ_flag
S1 N1 C9 O3 171.9(5) . . . . ?
S1 N1 C9 C10 -11.7(5) . . . . ?
S1 C1 C6 C5 179.5(4) . . . . ?
S1 C1 C2 C3 -176.8(4) . . . . ?
N1 C9 C10 C11 163.5(5) . . . . ?
N2 C19 C15 C14 -179.2(5) . . . . ?
N2 C19 C15 C16 -0.6(6) . . . . ?
N2 C19 C11 C10 1.2(6) . . . . ?
N2 C19 C11 C12 179.6(5) . . . . ?
N2 C18 C17 C16 -1.7(7) . . . . ?
O3 C9 C10 C11 -20.2(6) . . . . ?
C4 C5 C6 C1 -3.5(7) . . . . ?
C4 C3 C2 C1 -1.9(7) . . . . ?
C9 C10 C11 C19 -76.9(5) . . . . ?
C9 C10 C11 C12 104.7(5) . . . . ?
C19 C15 C14 C13 -0.0(6) . . . . ?
C19 C15 C16 C17 -0.4(6) . . . . ?
C19 C11 C12 C13 -0.7(7) . . . . ?
C15 C14 C13 C12 0.7(7) . . . . ?
C15 C16 C17 C18 1.4(7) . . . . ?
C10 C11 C12 C13 177.7(5) . . . . ?
C11 C12 C13 C14 -0.3(8) . . . . ?
